data_4029122
loop_
_publ_author_name
'Singleton, Michael L.'
'Castellucci, Nicola'
'Massip, St\'ephane'
'Kauffmann, Brice'
'Ferrand, Yann'
'Huc, Ivan'

_publ_section_title
;
 Synthesis of 1,8-diazaanthracenes as building blocks for internally
 functionalized aromatic oligoamide foldamers.
;
_journal_issue 5
_journal_name_full 'The Journal of organic chemistry'
_journal_page_first 2115
_journal_page_last 2122
_journal_paper_doi 10.1021/jo402852m
_journal_volume 79
_journal_year 2014
_chemical_formula_sum 'C25 H29 Cl3 N2 O6'
_chemical_formula_weight 559.85
_chemical_name_systematic
; 
 ? 
;
_space_group_IT_number 2
_symmetry_cell_setting triclinic
_symmetry_space_group_name_Hall '-P 1'
_symmetry_space_group_name_H-M 'P -1'
_atom_sites_solution_hydrogens geom
_atom_sites_solution_primary direct
_atom_sites_solution_secondary difmap
_audit_creation_method SHELXL-97
_cell_angle_alpha 75.57(3)
_cell_angle_beta 71.46(4)
_cell_angle_gamma 80.53(4)
_cell_formula_units_Z 2
_cell_length_a 9.393(2)
_cell_length_b 11.183(3)
_cell_length_c 14.185(2)
_cell_measurement_temperature 100(2)
_cell_volume 1362.2(6)
_computing_cell_refinement 'CrystalClear-SM Expert 2.1 b25 (Rigaku, 2013)'
_computing_data_collection 'CrystalClear-SM Expert 2.1 b25 (Rigaku, 2013)'
_computing_data_reduction 'CrystalClear-SM Expert 2.1 b25 (Rigaku, 2013)'
_computing_structure_refinement 'SHELXL (Sheldrick, 2008)'
_computing_structure_solution 'SHELXS (Sheldrick, 2008)'
_diffrn_ambient_temperature 100(2)
_diffrn_detector PILT
_diffrn_detector_area_resol_mean 5.8140
_diffrn_measured_fraction_theta_full 0.958
_diffrn_measured_fraction_theta_max 0.958
_diffrn_measurement_device 'AFC11 (Right): Eulerian 3 circle'
_diffrn_measurement_device_type 'Rigaku PILATUS conversion'
_diffrn_measurement_method 'profile data from \w-scans'
_diffrn_radiation_monochromator Confocal
_diffrn_radiation_source 'Rotating Anode'
_diffrn_radiation_type CuK\a
_diffrn_radiation_wavelength 1.54190
_diffrn_reflns_av_R_equivalents 0.0576
_diffrn_reflns_av_sigmaI/netI 0.0477
_diffrn_reflns_limit_h_max 10
_diffrn_reflns_limit_h_min -11
_diffrn_reflns_limit_k_max 13
_diffrn_reflns_limit_k_min -13
_diffrn_reflns_limit_l_max 17
_diffrn_reflns_limit_l_min -17
_diffrn_reflns_number 17304
_diffrn_reflns_theta_full 68.49
_diffrn_reflns_theta_max 68.49
_diffrn_reflns_theta_min 6.73
_exptl_absorpt_coefficient_mu 3.400
_exptl_absorpt_correction_T_max 0.6295
_exptl_absorpt_correction_T_min 0.4836
_exptl_absorpt_correction_type multi-scan
_exptl_absorpt_process_details 'CrystalClear-SM Expert 2.1 b25 (Rigaku, 2013)'
_exptl_crystal_colour yellow
_exptl_crystal_density_diffrn 1.365
_exptl_crystal_density_method 'not measured'
_exptl_crystal_description prism
_exptl_crystal_F_000 584
_exptl_crystal_size_max 0.25
_exptl_crystal_size_mid 0.15
_exptl_crystal_size_min 0.15
_refine_diff_density_max 0.367
_refine_diff_density_min -0.564
_refine_diff_density_rms 0.071
_refine_ls_extinction_coef 0.0026(10)
_refine_ls_extinction_expression Fc^*^=kFc[1+0.001xFc^2^\l^3^/sin(2\q)]^-1/4^
_refine_ls_extinction_method SHELXL
_refine_ls_goodness_of_fit_ref 1.054
_refine_ls_hydrogen_treatment mixed
_refine_ls_matrix_type full
_refine_ls_number_parameters 332
_refine_ls_number_reflns 4806
_refine_ls_number_restraints 0
_refine_ls_restrained_S_all 1.054
_refine_ls_R_factor_all 0.0553
_refine_ls_R_factor_gt 0.0497
_refine_ls_shift/su_max 0.001
_refine_ls_shift/su_mean 0.000
_refine_ls_structure_factor_coef Fsqd
_refine_ls_weighting_details 'calc w=1/[\s^2^(Fo^2^)+(0.0987P)^2^+0.0000P] where P=(Fo^2^+2Fc^2^)/3'
_refine_ls_weighting_scheme calc
_refine_ls_wR_factor_gt 0.1416
_refine_ls_wR_factor_ref 0.1485
_reflns_number_gt 3841
_reflns_number_total 4806
_reflns_threshold_expression >2sigma(I)
_cod_data_source_file jo402852m_si_006.cif
_cod_data_source_block shelxl
_cod_original_cell_volume 1362.2(5)
_cod_original_sg_symbol_H-M P-1
_cod_database_code 4029122

loop_
_symmetry_equiv_pos_as_xyz
'x, y, z'
'-x, -y, -z'

loop_
_atom_site_label
_atom_site_type_symbol
_atom_site_fract_x
_atom_site_fract_y
_atom_site_fract_z
_atom_site_U_iso_or_equiv
_atom_site_adp_type
_atom_site_occupancy
_atom_site_symmetry_multiplicity
_atom_site_calc_flag
_atom_site_refinement_flags
C1 C 0.5179(2) 0.79876(16) 1.53217(14) 0.0219(4) Uani 1 1 d .
C2 C 0.5792(2) 0.81257(16) 1.42518(14) 0.0230(4) Uani 1 1 d .
H2 H 0.6533 0.8687 1.3877 0.028 Uiso 1 1 calc R
C3 C 0.5290(2) 0.74316(16) 1.37733(14) 0.0222(4) Uani 1 1 d .
C4 C 0.4200(2) 0.65741(16) 1.43675(14) 0.0214(4) Uani 1 1 d .
C5 C 0.3685(2) 0.65004(16) 1.54458(14) 0.0216(4) Uani 1 1 d .
N6 N 0.41698(19) 0.72281(13) 1.59152(11) 0.0213(4) Uani 1 1 d .
C7 C 0.5712(2) 0.87514(16) 1.58671(15) 0.0236(4) Uani 1 1 d .
O8 O 0.51549(17) 0.88157(13) 1.67411(10) 0.0315(4) Uani 1 1 d .
O9 O 0.68968(16) 0.93423(12) 1.52376(10) 0.0279(3) Uani 1 1 d .
C10 C 0.7621(2) 1.00370(18) 1.56603(16) 0.0289(5) Uani 1 1 d .
H10A H 0.6893 1.0291 1.6261 0.043 Uiso 1 1 calc R
H10B H 0.7990 1.0775 1.5151 0.043 Uiso 1 1 calc R
H10C H 0.8471 0.9516 1.5856 0.043 Uiso 1 1 calc R
O11 O 0.57456(16) 0.74709(12) 1.27648(10) 0.0254(3) Uani 1 1 d .
C12 C 0.6961(2) 0.82357(18) 1.21597(15) 0.0286(5) Uani 1 1 d .
H12A H 0.7823 0.8009 1.2449 0.034 Uiso 1 1 calc R
H12B H 0.6614 0.9121 1.2161 0.034 Uiso 1 1 calc R
C13 C 0.7442(3) 0.80263(19) 1.10805(15) 0.0318(5) Uani 1 1 d .
H13 H 0.8358 0.8480 1.0699 0.038 Uiso 1 1 calc R
C14 C 0.6255(3) 0.8558(2) 1.05341(18) 0.0446(6) Uani 1 1 d .
H14A H 0.5374 0.8080 1.0846 0.067 Uiso 1 1 calc R
H14B H 0.6670 0.8511 0.9816 0.067 Uiso 1 1 calc R
H14C H 0.5952 0.9426 1.0588 0.067 Uiso 1 1 calc R
C15 C 0.7910(3) 0.6654(2) 1.10707(17) 0.0410(6) Uani 1 1 d .
H15A H 0.7023 0.6186 1.1393 0.061 Uiso 1 1 calc R
H15B H 0.8656 0.6344 1.1447 0.061 Uiso 1 1 calc R
H15C H 0.8352 0.6552 1.0367 0.061 Uiso 1 1 calc R
C16 C 0.3658(2) 0.58055(16) 1.39439(14) 0.0225(4) Uani 1 1 d .
H16 H 0.3999 0.5859 1.3230 0.027 Uiso 1 1 calc R
C17 C 0.2631(2) 0.49679(16) 1.45518(14) 0.0211(4) Uani 1 1 d .
C18 C 0.2114(2) 0.48703(16) 1.56363(14) 0.0214(4) Uani 1 1 d .
C19 C 0.2648(2) 0.56476(16) 1.60544(14) 0.0225(4) Uani 1 1 d .
H19 H 0.2301 0.5597 1.6768 0.027 Uiso 1 1 calc R
C20 C 0.2034(2) 0.41707(16) 1.41475(14) 0.0227(4) Uani 1 1 d .
C21 C 0.1026(2) 0.33643(16) 1.48009(15) 0.0235(4) Uani 1 1 d .
H21 H 0.0602 0.2834 1.4555 0.028 Uiso 1 1 calc R
C22 C 0.0635(2) 0.33432(16) 1.58567(15) 0.0233(4) Uani 1 1 d .
N23 N 0.11211(19) 0.40462(13) 1.62827(12) 0.0228(4) Uani 1 1 d .
O24 O 0.25413(16) 0.42987(12) 1.31322(10) 0.0250(3) Uani 1 1 d .
C25 C 0.1909(2) 0.35676(18) 1.26773(15) 0.0276(4) Uani 1 1 d .
H25A H 0.0804 0.3776 1.2830 0.033 Uiso 1 1 calc R
H25B H 0.2105 0.2673 1.2956 0.033 Uiso 1 1 calc R
C26 C 0.2644(3) 0.38604(19) 1.15405(15) 0.0312(5) Uani 1 1 d .
H26 H 0.2174 0.3371 1.1236 0.037 Uiso 1 1 calc R
C27 C 0.4330(3) 0.3460(2) 1.12544(17) 0.0387(5) Uani 1 1 d .
H27A H 0.4831 0.3917 1.1545 0.058 Uiso 1 1 calc R
H27B H 0.4746 0.3638 1.0512 0.058 Uiso 1 1 calc R
H27C H 0.4496 0.2569 1.1522 0.058 Uiso 1 1 calc R
C28 C 0.2316(3) 0.5226(2) 1.10844(18) 0.0425(6) Uani 1 1 d .
H28A H 0.1235 0.5472 1.1336 0.064 Uiso 1 1 calc R
H28B H 0.2615 0.5354 1.0341 0.064 Uiso 1 1 calc R
H28C H 0.2888 0.5730 1.1283 0.064 Uiso 1 1 calc R
C29 C -0.0436(2) 0.24014(17) 1.65421(15) 0.0254(4) Uani 1 1 d .
O30 O -0.08358(18) 0.16442(14) 1.62319(11) 0.0357(4) Uani 1 1 d .
O31 O -0.08586(18) 0.24885(13) 1.75114(11) 0.0337(4) Uani 1 1 d .
C32 C -0.1930(3) 0.1637(2) 1.81855(17) 0.0414(6) Uani 1 1 d .
H32A H -0.2808 0.1733 1.7933 0.062 Uiso 1 1 calc R
H32B H -0.2252 0.1815 1.8869 0.062 Uiso 1 1 calc R
H32C H -0.1456 0.0785 1.8213 0.062 Uiso 1 1 calc R
C50 C 0.1924(3) 0.80010(19) 0.80300(16) 0.0326(5) Uani 1 1 d .
H50 H 0.2998 0.7885 0.7614 0.039 Uiso 1 1 calc R
Cl1 Cl 0.12207(7) 0.65457(5) 0.85497(4) 0.0399(2) Uani 1 1 d .
Cl2 Cl 0.18470(9) 0.86997(6) 0.90384(5) 0.0590(3) Uani 1 1 d .
Cl3 Cl 0.08793(9) 0.89569(7) 0.72535(5) 0.0663(3) Uani 1 1 d .

loop_
_atom_site_aniso_label
_atom_site_aniso_U_11
_atom_site_aniso_U_22
_atom_site_aniso_U_33
_atom_site_aniso_U_23
_atom_site_aniso_U_13
_atom_site_aniso_U_12
C1 0.0221(10) 0.0191(8) 0.0282(10) -0.0077(7) -0.0122(8) 0.0017(7)
C2 0.0220(10) 0.0187(8) 0.0287(10) -0.0044(7) -0.0081(8) -0.0026(7)
C3 0.0236(11) 0.0205(8) 0.0232(9) -0.0051(7) -0.0093(8) 0.0019(7)
C4 0.0229(11) 0.0166(8) 0.0262(9) -0.0062(7) -0.0099(8) 0.0025(7)
C5 0.0240(11) 0.0174(8) 0.0260(9) -0.0065(7) -0.0111(8) 0.0017(7)
N6 0.0238(9) 0.0178(7) 0.0255(8) -0.0061(6) -0.0112(7) -0.0005(6)
C7 0.0241(11) 0.0193(8) 0.0313(10) -0.0055(7) -0.0138(8) -0.0009(7)
O8 0.0373(9) 0.0354(8) 0.0276(8) -0.0090(6) -0.0100(6) -0.0143(6)
O9 0.0274(8) 0.0276(7) 0.0332(8) -0.0111(6) -0.0076(6) -0.0099(6)
C10 0.0288(12) 0.0268(10) 0.0378(11) -0.0098(8) -0.0134(9) -0.0087(8)
O11 0.0287(8) 0.0260(7) 0.0230(7) -0.0057(5) -0.0067(6) -0.0076(6)
C12 0.0310(12) 0.0283(10) 0.0260(10) -0.0032(7) -0.0061(8) -0.0099(9)
C13 0.0346(12) 0.0331(11) 0.0267(10) -0.0043(8) -0.0076(9) -0.0059(9)
C14 0.0514(16) 0.0514(14) 0.0345(12) -0.0089(10) -0.0190(11) -0.0020(12)
C15 0.0462(15) 0.0421(12) 0.0320(12) -0.0132(9) -0.0070(10) 0.0024(11)
C16 0.0254(11) 0.0211(8) 0.0234(9) -0.0065(7) -0.0109(8) 0.0016(7)
C17 0.0233(11) 0.0181(8) 0.0252(9) -0.0064(7) -0.0116(8) 0.0010(7)
C18 0.0221(10) 0.0183(8) 0.0261(9) -0.0059(7) -0.0104(8) 0.0004(7)
C19 0.0249(11) 0.0210(9) 0.0234(9) -0.0070(7) -0.0092(8) 0.0008(8)
C20 0.0248(11) 0.0200(8) 0.0265(9) -0.0081(7) -0.0118(8) 0.0027(8)
C21 0.0257(11) 0.0200(9) 0.0301(10) -0.0092(7) -0.0137(8) 0.0001(8)
C22 0.0238(11) 0.0183(8) 0.0299(10) -0.0062(7) -0.0119(8) 0.0022(8)
N23 0.0250(9) 0.0186(7) 0.0274(8) -0.0070(6) -0.0106(7) -0.0003(6)
O24 0.0294(8) 0.0272(7) 0.0235(7) -0.0090(5) -0.0098(6) -0.0063(6)
C25 0.0300(12) 0.0310(10) 0.0297(10) -0.0121(8) -0.0134(9) -0.0060(9)
C26 0.0350(13) 0.0364(11) 0.0288(10) -0.0125(8) -0.0131(9) -0.0050(9)
C27 0.0347(13) 0.0486(13) 0.0335(11) -0.0125(9) -0.0082(10) -0.0028(10)
C28 0.0496(16) 0.0440(13) 0.0351(12) -0.0048(10) -0.0194(11) 0.0015(11)
C29 0.0230(11) 0.0221(9) 0.0328(10) -0.0067(7) -0.0107(8) -0.0003(8)
O30 0.0424(10) 0.0335(8) 0.0376(8) -0.0083(6) -0.0125(7) -0.0178(7)
O31 0.0395(9) 0.0323(7) 0.0295(7) -0.0073(6) -0.0039(7) -0.0148(7)
C32 0.0474(15) 0.0355(11) 0.0368(12) -0.0070(9) 0.0004(11) -0.0175(11)
C50 0.0362(13) 0.0303(10) 0.0314(11) -0.0066(8) -0.0096(9) -0.0032(9)
Cl1 0.0497(4) 0.0372(3) 0.0349(3) -0.0103(2) -0.0068(3) -0.0169(3)
Cl2 0.0905(6) 0.0485(4) 0.0434(4) -0.0178(3) -0.0072(3) -0.0335(4)
Cl3 0.0681(5) 0.0700(5) 0.0421(4) -0.0020(3) -0.0172(3) 0.0320(4)

loop_
_atom_type_symbol
_atom_type_description
_atom_type_scat_dispersion_real
_atom_type_scat_dispersion_imag
_atom_type_scat_source
C C 0.0181 0.0091 'International Tables Vol C Tables 4.2.6.8 and 6.1.1.4'
H H 0.0000 0.0000 'International Tables Vol C Tables 4.2.6.8 and 6.1.1.4'
N N 0.0311 0.0180 'International Tables Vol C Tables 4.2.6.8 and 6.1.1.4'
O O 0.0492 0.0322 'International Tables Vol C Tables 4.2.6.8 and 6.1.1.4'
Cl Cl 0.3639 0.7018 'International Tables Vol C Tables 4.2.6.8 and 6.1.1.4'

loop_
_geom_angle_atom_site_label_1
_geom_angle_atom_site_label_2
_geom_angle_atom_site_label_3
_geom_angle
N6 C1 C2 125.86(18)
N6 C1 C7 114.79(17)
C2 C1 C7 119.35(17)
C3 C2 C1 118.42(18)
O11 C3 C2 125.42(18)
O11 C3 C4 115.45(17)
C2 C3 C4 119.14(17)
C16 C4 C3 122.87(18)
C16 C4 C5 119.78(18)
C3 C4 C5 117.34(17)
N6 C5 C19 118.15(17)
N6 C5 C4 122.94(18)
C19 C5 C4 118.91(17)
C1 N6 C5 116.27(16)
O8 C7 O9 124.61(18)
O8 C7 C1 124.88(18)
O9 C7 C1 110.52(16)
C7 O9 C10 117.60(15)
C3 O11 C12 116.48(15)
O11 C12 C13 108.38(17)
C14 C13 C12 112.45(19)
C14 C13 C15 112.2(2)
C12 C13 C15 110.66(17)
C17 C16 C4 120.86(18)
C16 C17 C20 122.69(17)
C16 C17 C18 120.19(17)
C20 C17 C18 117.13(18)
N23 C18 C19 118.12(17)
N23 C18 C17 123.15(17)
C19 C18 C17 118.72(18)
C18 C19 C5 121.53(17)
O24 C20 C21 125.85(18)
O24 C20 C17 115.06(17)
C21 C20 C17 119.09(17)
C20 C21 C22 118.09(18)
N23 C22 C21 126.41(18)
N23 C22 C29 117.95(17)
C21 C22 C29 115.64(18)
C22 N23 C18 116.11(16)
C20 O24 C25 117.36(16)
O24 C25 C26 107.95(17)
C25 C26 C27 112.50(18)
C25 C26 C28 111.28(18)
C27 C26 C28 111.6(2)
O30 C29 O31 124.20(19)
O30 C29 C22 122.70(19)
O31 C29 C22 113.09(17)
C29 O31 C32 114.80(17)
Cl3 C50 Cl1 111.21(13)
Cl3 C50 Cl2 110.02(12)
Cl1 C50 Cl2 108.57(12)

loop_
_geom_bond_atom_site_label_1
_geom_bond_atom_site_label_2
_geom_bond_distance
C1 N6 1.315(3)
C1 C2 1.420(3)
C1 C7 1.515(3)
C2 C3 1.368(3)
C3 O11 1.348(2)
C3 C4 1.432(3)
C4 C16 1.398(3)
C4 C5 1.435(3)
C5 N6 1.378(2)
C5 C19 1.401(3)
C7 O8 1.198(2)
C7 O9 1.337(3)
O9 C10 1.446(2)
O11 C12 1.450(2)
C12 C13 1.519(3)
C13 C14 1.517(3)
C13 C15 1.527(3)
C16 C17 1.384(3)
C17 C20 1.436(3)
C17 C18 1.440(3)
C18 N23 1.370(3)
C18 C19 1.396(3)
C20 O24 1.344(2)
C20 C21 1.369(3)
C21 C22 1.419(3)
C22 N23 1.313(3)
C22 C29 1.510(3)
O24 C25 1.451(2)
C25 C26 1.513(3)
C26 C27 1.523(3)
C26 C28 1.525(3)
C29 O30 1.203(2)
C29 O31 1.328(3)
O31 C32 1.443(3)
C50 Cl3 1.753(2)
C50 Cl1 1.753(2)
C50 Cl2 1.770(2)

loop_
_geom_torsion_atom_site_label_1
_geom_torsion_atom_site_label_2
_geom_torsion_atom_site_label_3
_geom_torsion_atom_site_label_4
_geom_torsion
N6 C1 C2 C3 1.1(3)
C7 C1 C2 C3 -179.68(16)
C1 C2 C3 O11 179.03(16)
C1 C2 C3 C4 -1.5(3)
O11 C3 C4 C16 1.3(3)
C2 C3 C4 C16 -178.22(17)
O11 C3 C4 C5 179.92(15)
C2 C3 C4 C5 0.4(3)
C16 C4 C5 N6 179.99(16)
C3 C4 C5 N6 1.3(3)
C16 C4 C5 C19 0.4(3)
C3 C4 C5 C19 -178.30(16)
C2 C1 N6 C5 0.6(3)
C7 C1 N6 C5 -178.69(15)
C19 C5 N6 C1 177.84(16)
C4 C5 N6 C1 -1.8(3)
N6 C1 C7 O8 -9.6(3)
C2 C1 C7 O8 171.05(18)
N6 C1 C7 O9 170.13(15)
C2 C1 C7 O9 -9.2(2)
O8 C7 O9 C10 4.6(3)
C1 C7 O9 C10 -175.20(15)
C2 C3 O11 C12 5.6(3)
C4 C3 O11 C12 -173.84(16)
C3 O11 C12 C13 172.72(16)
O11 C12 C13 C14 69.4(2)
O11 C12 C13 C15 -57.0(2)
C3 C4 C16 C17 178.38(16)
C5 C4 C16 C17 -0.2(3)
C4 C16 C17 C20 179.33(16)
C4 C16 C17 C18 -0.5(3)
C16 C17 C18 N23 -178.78(17)
C20 C17 C18 N23 1.4(3)
C16 C17 C18 C19 1.0(3)
C20 C17 C18 C19 -178.79(16)
N23 C18 C19 C5 178.94(16)
C17 C18 C19 C5 -0.9(3)
N6 C5 C19 C18 -179.44(16)
C4 C5 C19 C18 0.2(3)
C16 C17 C20 O24 -0.2(3)
C18 C17 C20 O24 179.63(15)
C16 C17 C20 C21 179.77(17)
C18 C17 C20 C21 -0.4(3)
O24 C20 C21 C22 179.06(16)
C17 C20 C21 C22 -0.9(3)
C20 C21 C22 N23 1.5(3)
C20 C21 C22 C29 -177.78(16)
C21 C22 N23 C18 -0.6(3)
C29 C22 N23 C18 178.70(15)
C19 C18 N23 C22 179.28(16)
C17 C18 N23 C22 -0.9(3)
C21 C20 O24 C25 3.5(3)
C17 C20 O24 C25 -176.51(15)
C20 O24 C25 C26 -179.89(16)
O24 C25 C26 C27 64.5(2)
O24 C25 C26 C28 -61.6(2)
N23 C22 C29 O30 -173.25(18)
C21 C22 C29 O30 6.1(3)
N23 C22 C29 O31 5.7(3)
C21 C22 C29 O31 -174.91(16)
O30 C29 O31 C32 -3.4(3)
C22 C29 O31 C32 177.61(17)
